data_7061932
loop_
_publ_author_name
'Vos\'ahlo, Petr'
'C\'isa\<rov\'a, Ivana'
'\<St\<epni\<cka, Petr'

_publ_section_title
;
 Synthesis, coordination behavior, and catalytic properties of dppf
 congeners with an inserted carbonyl moiety
;
_journal_issue 45
_journal_name_full 'New Journal of Chemistry'
_journal_page_first 21536
_journal_page_last 21552
_journal_paper_doi 10.1039/D2NJ04270C
_journal_volume 46
_journal_year 2022
_chemical_formula_moiety 'C35 H40 Fe O P2'
_chemical_formula_sum 'C35 H40 Fe O P2'
_chemical_formula_weight 594.46
_space_group_crystal_system triclinic
_space_group_IT_number 2
_space_group_name_Hall '-P 1'
_space_group_name_H-M_alt 'P -1'
_atom_sites_solution_hydrogens geom
_atom_sites_solution_primary direct
_atom_sites_solution_secondary difmap
_audit_creation_method SHELXL-2017/1
_audit_update_record
;
2022-06-05 deposited with the CCDC.	2022-09-27 downloaded from the CCDC.
;
_cell_angle_alpha 85.552(2)
_cell_angle_beta 84.9540(10)
_cell_angle_gamma 78.1790(10)
_cell_formula_units_Z 2
_cell_length_a 6.0140(2)
_cell_length_b 11.4903(5)
_cell_length_c 22.1721(10)
_cell_measurement_reflns_used 9879
_cell_measurement_temperature 120(2)
_cell_measurement_theta_max 27.48
_cell_measurement_theta_min 2.51
_cell_volume 1491.06(11)
_computing_cell_refinement 'SAINT V8.40B (Bruker AXS LLC, 2019)'
_computing_data_collection 'Bruker Instrument Service vV6.2.15'
_computing_data_reduction 'SAINT V8.40B (Bruker AXS LLC, 2019)'
_computing_molecular_graphics 'PLATON (Spek, 2017)'
_computing_publication_material 'PLATON (Spek, 2017)'
_computing_structure_refinement 'SHELXL-2017 (Sheldrick, 2017)'
_computing_structure_solution 'SHELXT 2018 (Sheldrick, 2018)'
_diffrn_ambient_temperature 120(2)
_diffrn_measured_fraction_theta_full 0.999
_diffrn_measured_fraction_theta_max 0.998
_diffrn_measurement_device_type 'Bruker D8 VENTURE Kappa Duo'
_diffrn_measurement_method '\f and \w scans'
_diffrn_radiation_monochromator 'Quazar Mo multilayer optic'
_diffrn_radiation_source 'I\mS micro-focus sealed tube'
_diffrn_radiation_type MoK\a
_diffrn_radiation_wavelength 0.71073
_diffrn_reflns_av_R_equivalents 0.0325
_diffrn_reflns_av_unetI/netI 0.0165
_diffrn_reflns_Laue_measured_fraction_full 0.999
_diffrn_reflns_Laue_measured_fraction_max 0.998
_diffrn_reflns_limit_h_max 7
_diffrn_reflns_limit_h_min -7
_diffrn_reflns_limit_k_max 14
_diffrn_reflns_limit_k_min -14
_diffrn_reflns_limit_l_max 28
_diffrn_reflns_limit_l_min -28
_diffrn_reflns_number 62932
_diffrn_reflns_point_group_measured_fraction_full 0.999
_diffrn_reflns_point_group_measured_fraction_max 0.998
_diffrn_reflns_theta_full 25.242
_diffrn_reflns_theta_max 27.503
_diffrn_reflns_theta_min 1.985
_exptl_absorpt_coefficient_mu 0.640
_exptl_absorpt_correction_T_max 0.97
_exptl_absorpt_correction_T_min 0.91
_exptl_absorpt_correction_type multi-scan
_exptl_absorpt_process_details
;
Krause, L., Herbst-Irmer, R., Sheldrick, G. M., Stalke, D. (2015).
J. Appl. Cryst. 48, 3-10.
;
_exptl_crystal_colour orange
_exptl_crystal_density_diffrn 1.324
_exptl_crystal_description prism
_exptl_crystal_F_000 628
_exptl_crystal_size_max 0.14
_exptl_crystal_size_mid 0.09
_exptl_crystal_size_min 0.05
_refine_diff_density_max 0.599
_refine_diff_density_min -0.243
_refine_diff_density_rms 0.048
_refine_ls_extinction_method none
_refine_ls_goodness_of_fit_ref 1.058
_refine_ls_hydrogen_treatment constr
_refine_ls_matrix_type full
_refine_ls_number_parameters 352
_refine_ls_number_reflns 6841
_refine_ls_number_restraints 0
_refine_ls_restrained_S_all 1.058
_refine_ls_R_factor_all 0.0334
_refine_ls_R_factor_gt 0.0291
_refine_ls_shift/su_max 0.003
_refine_ls_shift/su_mean 0.000
_refine_ls_structure_factor_coef Fsqd
_refine_ls_weighting_details 'w=1/[\s^2^(Fo^2^)+(0.0337P)^2^+0.8113P] where P=(Fo^2^+2Fc^2^)/3'
_refine_ls_weighting_scheme calc
_refine_ls_wR_factor_gt 0.0732
_refine_ls_wR_factor_ref 0.0761
_reflns_Friedel_coverage 0.000
_reflns_number_gt 6135
_reflns_number_total 6841
_reflns_threshold_expression 'I > 2\s(I)'
_cod_data_source_file d2nj04270c2.cif
_cod_data_source_block pv259
_cod_depositor_comments 'Adding full bibliography for 7061932--7061940.cif.'
_cod_database_code 7061932
_shelx_shelxl_version_number 2017/1
_shelx_space_group_comment
;
The symmetry employed for this shelxl refinement is uniquely defined
by the following loop, which should always be used as a source of
symmetry information in preference to the above space-group names.
They are only intended as comments.
;
_shelx_estimated_absorpt_t_min 0.916
_shelx_estimated_absorpt_t_max 0.969

loop_
_space_group_symop_operation_xyz
'x, y, z'
'-x, -y, -z'

loop_
_atom_site_label
_atom_site_type_symbol
_atom_site_fract_x
_atom_site_fract_y
_atom_site_fract_z
_atom_site_U_iso_or_equiv
_atom_site_adp_type
_atom_site_occupancy
_atom_site_site_symmetry_order
_atom_site_calc_flag
_atom_site_refinement_flags_posn
_atom_site_refinement_flags_adp
_atom_site_refinement_flags_occupancy
_atom_site_disorder_assembly
_atom_site_disorder_group
Fe Fe 0.32187(3) 0.43457(2) 0.75649(2) 0.02011(6) Uani 1 1 d . . . . .
P1 P 0.31285(6) 0.65223(3) 0.59451(2) 0.02386(9) Uani 1 1 d . . . . .
P2 P 0.46774(7) 0.20856(3) 0.86696(2) 0.02285(9) Uani 1 1 d . . . . .
O1 O 0.71901(19) 0.56169(11) 0.64303(5) 0.0373(3) Uani 1 1 d . . . . .
C1 C 0.4153(3) 0.58591(12) 0.71831(7) 0.0247(3) Uani 1 1 d . . . . .
C2 C 0.1792(3) 0.61062(12) 0.74029(7) 0.0261(3) Uani 1 1 d . . . . .
H2 H 0.053175 0.641289 0.716758 0.031 Uiso 1 1 calc R U . . .
C3 C 0.1694(3) 0.58066(12) 0.80372(7) 0.0279(3) Uani 1 1 d . . . . .
H3 H 0.034458 0.588393 0.830066 0.033 Uiso 1 1 calc R U . . .
C4 C 0.3948(3) 0.53715(13) 0.82130(7) 0.0280(3) Uani 1 1 d . . . . .
H4 H 0.435841 0.511058 0.861248 0.034 Uiso 1 1 calc R U . . .
C5 C 0.5477(3) 0.53944(12) 0.76891(7) 0.0264(3) Uani 1 1 d . . . . .
H5 H 0.708666 0.514699 0.767514 0.032 Uiso 1 1 calc R U . . .
C6 C 0.3640(2) 0.26124(12) 0.79271(6) 0.0210(3) Uani 1 1 d . . . . .
C7 C 0.5139(3) 0.27230(12) 0.73920(6) 0.0228(3) Uani 1 1 d . . . . .
H7 H 0.675585 0.252870 0.737353 0.027 Uiso 1 1 calc R U . . .
C8 C 0.3799(3) 0.31717(13) 0.68951(7) 0.0253(3) Uani 1 1 d . . . . .
H8 H 0.436581 0.331340 0.648817 0.030 Uiso 1 1 calc R U . . .
C9 C 0.1464(3) 0.33713(13) 0.71131(7) 0.0253(3) Uani 1 1 d . . . . .
H9 H 0.020064 0.367977 0.687925 0.030 Uiso 1 1 calc R U . . .
C10 C 0.1358(2) 0.30256(12) 0.77456(7) 0.0230(3) Uani 1 1 d . . . . .
H10 H 0.000277 0.306225 0.800439 0.028 Uiso 1 1 calc R U . . .
C11 C 0.5154(3) 0.59596(13) 0.65523(7) 0.0256(3) Uani 1 1 d . . . . .
C12 C 0.1720(3) 0.79746(13) 0.62117(7) 0.0251(3) Uani 1 1 d . . . . .
C13 C -0.0508(3) 0.84129(16) 0.60620(9) 0.0403(4) Uani 1 1 d . . . . .
H13 H -0.127607 0.793331 0.585736 0.048 Uiso 1 1 calc R U . . .
C14 C -0.1607(3) 0.95424(18) 0.62098(11) 0.0543(6) Uani 1 1 d . . . . .
H14 H -0.312145 0.984011 0.610123 0.065 Uiso 1 1 calc R U . . .
C15 C -0.0528(4) 1.02393(16) 0.65127(9) 0.0513(6) Uani 1 1 d . . . . .
H15 H -0.130133 1.101400 0.661432 0.062 Uiso 1 1 calc R U . . .
C16 C 0.1678(4) 0.98178(15) 0.66702(8) 0.0423(5) Uani 1 1 d . . . . .
H16 H 0.241841 1.029977 0.688138 0.051 Uiso 1 1 calc R U . . .
C17 C 0.2810(3) 0.86858(14) 0.65186(7) 0.0303(3) Uani 1 1 d . . . . .
H17 H 0.433042 0.839614 0.662430 0.036 Uiso 1 1 calc R U . . .
C18 C 0.5136(3) 0.69403(13) 0.53384(7) 0.0242(3) Uani 1 1 d . . . . .
C19 C 0.6766(3) 0.60290(13) 0.50814(7) 0.0259(3) Uani 1 1 d . . . . .
H19 H 0.678288 0.522458 0.522091 0.031 Uiso 1 1 calc R U . . .
C20 C 0.8357(3) 0.62849(14) 0.46252(7) 0.0288(3) Uani 1 1 d . . . . .
H20 H 0.946161 0.565833 0.445584 0.035 Uiso 1 1 calc R U . . .
C21 C 0.8335(3) 0.74552(15) 0.44171(7) 0.0326(3) Uani 1 1 d . . . . .
H21 H 0.945929 0.763640 0.411632 0.039 Uiso 1 1 calc R U . . .
C22 C 0.6662(3) 0.83623(14) 0.46499(7) 0.0367(4) Uani 1 1 d . . . . .
H22 H 0.661211 0.916229 0.449732 0.044 Uiso 1 1 calc R U . . .
C23 C 0.5061(3) 0.81070(14) 0.51043(7) 0.0317(3) Uani 1 1 d . . . . .
H23 H 0.390723 0.873163 0.525647 0.038 Uiso 1 1 calc R U . . .
C24 C 0.1960(3) 0.22340(13) 0.91564(6) 0.0257(3) Uani 1 1 d . . . . .
H24 H 0.082048 0.194265 0.893537 0.031 Uiso 1 1 calc R U . . .
C25 C 0.1021(3) 0.35469(14) 0.92858(7) 0.0312(3) Uani 1 1 d . . . . .
H25A H 0.216889 0.385710 0.948613 0.037 Uiso 1 1 calc R U . . .
H25B H 0.074525 0.402029 0.889754 0.037 Uiso 1 1 calc R U . . .
C26 C -0.1201(3) 0.36973(15) 0.96924(8) 0.0369(4) Uani 1 1 d . . . . .
H26A H -0.171212 0.454503 0.978258 0.044 Uiso 1 1 calc R U . . .
H26B H -0.239757 0.346375 0.947569 0.044 Uiso 1 1 calc R U . . .
C27 C -0.0881(4) 0.29355(17) 1.02847(8) 0.0431(4) Uani 1 1 d . . . . .
H27A H -0.236112 0.300463 1.052674 0.052 Uiso 1 1 calc R U . . .
H27B H 0.018477 0.322784 1.052357 0.052 Uiso 1 1 calc R U . . .
C28 C 0.0059(3) 0.16303(16) 1.01583(8) 0.0382(4) Uani 1 1 d . . . . .
H28A H 0.031513 0.115720 1.054746 0.046 Uiso 1 1 calc R U . . .
H28B H -0.107405 0.131948 0.995248 0.046 Uiso 1 1 calc R U . . .
C29 C 0.2294(3) 0.14837(15) 0.97613(7) 0.0323(3) Uani 1 1 d . . . . .
H29A H 0.283746 0.063377 0.967912 0.039 Uiso 1 1 calc R U . . .
H29B H 0.346486 0.173993 0.997833 0.039 Uiso 1 1 calc R U . . .
C30 C 0.5484(2) 0.04447(12) 0.85851(6) 0.0218(3) Uani 1 1 d . . . . .
H30 H 0.600941 0.007672 0.898474 0.026 Uiso 1 1 calc R U . . .
C31 C 0.3611(2) -0.01816(13) 0.84340(7) 0.0259(3) Uani 1 1 d . . . . .
H31A H 0.301752 0.016314 0.804275 0.031 Uiso 1 1 calc R U . . .
H31B H 0.233876 -0.004966 0.875196 0.031 Uiso 1 1 calc R U . . .
C32 C 0.4523(3) -0.15242(14) 0.83916(9) 0.0332(4) Uani 1 1 d . . . . .
H32A H 0.498430 -0.188202 0.879353 0.040 Uiso 1 1 calc R U . . .
H32B H 0.330124 -0.190423 0.827495 0.040 Uiso 1 1 calc R U . . .
C33 C 0.6554(3) -0.17617(14) 0.79270(8) 0.0304(3) Uani 1 1 d . . . . .
H33A H 0.714026 -0.263105 0.791833 0.036 Uiso 1 1 calc R U . . .
H33B H 0.606149 -0.146253 0.751934 0.036 Uiso 1 1 calc R U . . .
C34 C 0.8443(2) -0.11582(13) 0.80768(7) 0.0261(3) Uani 1 1 d . . . . .
H34A H 0.970909 -0.129227 0.775699 0.031 Uiso 1 1 calc R U . . .
H34B H 0.903906 -0.150958 0.846678 0.031 Uiso 1 1 calc R U . . .
C35 C 0.7545(3) 0.01784(13) 0.81221(7) 0.0265(3) Uani 1 1 d . . . . .
H35A H 0.710483 0.053876 0.771888 0.032 Uiso 1 1 calc R U . . .
H35B H 0.877524 0.054990 0.824112 0.032 Uiso 1 1 calc R U . . .

loop_
_atom_site_aniso_label
_atom_site_aniso_U_11
_atom_site_aniso_U_22
_atom_site_aniso_U_33
_atom_site_aniso_U_23
_atom_site_aniso_U_13
_atom_site_aniso_U_12
Fe 0.02587(11) 0.01311(10) 0.01913(10) 0.00127(7) 0.00099(7) -0.00068(7)
P1 0.02661(19) 0.01724(17) 0.02677(19) 0.00092(14) -0.00110(14) -0.00338(14)
P2 0.03139(19) 0.01600(17) 0.01988(17) -0.00032(13) -0.00197(14) -0.00195(14)
O1 0.0264(6) 0.0427(7) 0.0352(6) 0.0142(5) 0.0029(5) 0.0023(5)
C1 0.0303(7) 0.0130(6) 0.0282(7) 0.0040(5) 0.0001(6) -0.0015(5)
C2 0.0310(7) 0.0136(6) 0.0295(8) 0.0027(5) 0.0037(6) 0.0015(5)
C3 0.0380(8) 0.0136(6) 0.0285(8) -0.0022(5) 0.0060(6) -0.0002(6)
C4 0.0438(9) 0.0156(7) 0.0243(7) -0.0022(5) -0.0023(6) -0.0052(6)
C5 0.0335(8) 0.0155(6) 0.0301(8) 0.0014(5) -0.0029(6) -0.0053(6)
C6 0.0289(7) 0.0123(6) 0.0201(6) 0.0001(5) 0.0009(5) -0.0019(5)
C7 0.0293(7) 0.0138(6) 0.0232(7) -0.0016(5) 0.0027(6) -0.0011(5)
C8 0.0353(8) 0.0197(7) 0.0191(7) -0.0008(5) 0.0029(6) -0.0038(6)
C9 0.0321(8) 0.0205(7) 0.0234(7) -0.0001(5) -0.0039(6) -0.0048(6)
C10 0.0277(7) 0.0169(6) 0.0236(7) 0.0005(5) 0.0004(5) -0.0043(5)
C11 0.0272(7) 0.0172(7) 0.0295(8) 0.0064(5) 0.0003(6) -0.0017(5)
C12 0.0273(7) 0.0193(7) 0.0250(7) 0.0046(5) 0.0018(6) 0.0001(5)
C13 0.0283(8) 0.0308(9) 0.0576(12) 0.0111(8) -0.0031(8) -0.0016(7)
C14 0.0330(9) 0.0348(10) 0.0823(16) 0.0195(10) 0.0138(10) 0.0069(8)
C15 0.0647(13) 0.0222(8) 0.0492(11) 0.0109(8) 0.0345(10) 0.0117(8)
C16 0.0773(14) 0.0227(8) 0.0226(8) 0.0000(6) 0.0113(8) -0.0069(8)
C17 0.0442(9) 0.0217(7) 0.0226(7) 0.0036(6) -0.0019(6) -0.0031(6)
C18 0.0307(7) 0.0211(7) 0.0208(7) 0.0011(5) -0.0034(5) -0.0056(6)
C19 0.0297(7) 0.0183(7) 0.0292(8) 0.0019(6) -0.0027(6) -0.0047(6)
C20 0.0315(8) 0.0254(7) 0.0287(8) -0.0007(6) -0.0016(6) -0.0043(6)
C21 0.0448(9) 0.0304(8) 0.0229(7) 0.0008(6) 0.0033(6) -0.0117(7)
C22 0.0632(12) 0.0199(7) 0.0254(8) 0.0026(6) 0.0049(7) -0.0094(7)
C23 0.0484(10) 0.0194(7) 0.0243(7) -0.0012(6) 0.0023(7) -0.0018(6)
C24 0.0369(8) 0.0186(7) 0.0191(7) -0.0009(5) 0.0028(6) -0.0021(6)
C25 0.0452(9) 0.0205(7) 0.0251(8) -0.0030(6) 0.0068(7) -0.0031(6)
C26 0.0473(10) 0.0267(8) 0.0336(9) -0.0078(7) 0.0112(7) -0.0036(7)
C27 0.0600(12) 0.0388(10) 0.0287(9) -0.0077(7) 0.0155(8) -0.0115(9)
C28 0.0577(11) 0.0318(9) 0.0236(8) 0.0021(6) 0.0069(7) -0.0107(8)
C29 0.0482(10) 0.0259(8) 0.0208(7) 0.0020(6) -0.0004(6) -0.0049(7)
C30 0.0264(7) 0.0162(6) 0.0209(7) 0.0013(5) -0.0028(5) -0.0003(5)
C31 0.0237(7) 0.0190(7) 0.0334(8) -0.0021(6) 0.0001(6) -0.0015(5)
C32 0.0273(8) 0.0195(7) 0.0526(10) -0.0035(7) -0.0008(7) -0.0050(6)
C33 0.0302(8) 0.0197(7) 0.0402(9) -0.0077(6) -0.0048(7) 0.0008(6)
C34 0.0247(7) 0.0193(7) 0.0311(8) 0.0005(6) 0.0005(6) 0.0012(5)
C35 0.0251(7) 0.0186(7) 0.0339(8) 0.0003(6) 0.0019(6) -0.0024(5)

loop_
_atom_type_symbol
_atom_type_description
_atom_type_scat_dispersion_real
_atom_type_scat_dispersion_imag
_atom_type_scat_source
C C 0.0033 0.0016 'International Tables Vol C Tables 4.2.6.8 and 6.1.1.4'
H H 0.0000 0.0000 'International Tables Vol C Tables 4.2.6.8 and 6.1.1.4'
Fe Fe 0.3463 0.8444 'International Tables Vol C Tables 4.2.6.8 and 6.1.1.4'
O O 0.0106 0.0060 'International Tables Vol C Tables 4.2.6.8 and 6.1.1.4'
P P 0.1023 0.0942 'International Tables Vol C Tables 4.2.6.8 and 6.1.1.4'

loop_
_geom_angle_atom_site_label_1
_geom_angle_atom_site_label_2
_geom_angle_atom_site_label_3
_geom_angle
_geom_angle_site_symmetry_1
_geom_angle_site_symmetry_3
_geom_angle_publ_flag
C7 Fe C1 120.70(6) . . ?
C7 Fe C5 105.59(6) . . ?
C1 Fe C5 41.32(6) . . ?
C7 Fe C8 40.96(6) . . ?
C1 Fe C8 105.83(6) . . ?
C5 Fe C8 121.65(6) . . ?
C7 Fe C2 157.60(6) . . ?
C1 Fe C2 41.26(6) . . ?
C5 Fe C2 69.37(6) . . ?
C8 Fe C2 121.87(6) . . ?
C7 Fe C9 68.82(6) . . ?
C1 Fe C9 122.24(6) . . ?
C5 Fe C9 158.39(6) . . ?
C8 Fe C9 40.64(6) . . ?
C2 Fe C9 107.42(6) . . ?
C7 Fe C3 159.62(6) . . ?
C1 Fe C3 68.50(6) . . ?
C5 Fe C3 68.42(6) . . ?
C8 Fe C3 158.81(6) . . ?
C2 Fe C3 40.52(6) . . ?
C9 Fe C3 123.84(6) . . ?
C7 Fe C4 122.53(6) . . ?
C1 Fe C4 68.63(6) . . ?
C5 Fe C4 40.52(6) . . ?
C8 Fe C4 158.39(7) . . ?
C2 Fe C4 68.59(6) . . ?
C9 Fe C4 159.89(6) . . ?
C3 Fe C4 40.48(6) . . ?
C7 Fe C10 68.69(6) . . ?
C1 Fe C10 159.40(6) . . ?
C5 Fe C10 158.65(6) . . ?
C8 Fe C10 68.33(6) . . ?
C2 Fe C10 123.73(6) . . ?
C9 Fe C10 40.63(6) . . ?
C3 Fe C10 109.41(6) . . ?
C4 Fe C10 124.00(6) . . ?
C7 Fe C6 41.20(5) . . ?
C1 Fe C6 157.48(6) . . ?
C5 Fe C6 121.39(6) . . ?
C8 Fe C6 69.05(6) . . ?
C2 Fe C6 159.97(6) . . ?
C9 Fe C6 68.99(6) . . ?
C3 Fe C6 123.99(6) . . ?
C4 Fe C6 107.63(6) . . ?
C10 Fe C6 40.88(6) . . ?
C12 P1 C18 101.67(7) . . ?
C12 P1 C11 101.38(7) . . ?
C18 P1 C11 99.59(7) . . ?
C6 P2 C24 101.39(7) . . ?
C6 P2 C30 101.19(6) . . ?
C24 P2 C30 102.54(7) . . ?
C5 C1 C2 107.87(13) . . ?
C5 C1 C11 123.35(13) . . ?
C2 C1 C11 128.64(14) . . ?
C5 C1 Fe 69.47(8) . . ?
C2 C1 Fe 69.76(8) . . ?
C11 C1 Fe 123.02(10) . . ?
C3 C2 C1 107.32(14) . . ?
C3 C2 Fe 70.12(8) . . ?
C1 C2 Fe 68.98(8) . . ?
C3 C2 H2 126.3 . . ?
C1 C2 H2 126.3 . . ?
Fe C2 H2 126.1 . . ?
C2 C3 C4 108.79(14) . . ?
C2 C3 Fe 69.36(8) . . ?
C4 C3 Fe 69.79(8) . . ?
C2 C3 H3 125.6 . . ?
C4 C3 H3 125.6 . . ?
Fe C3 H3 126.8 . . ?
C5 C4 C3 108.27(14) . . ?
C5 C4 Fe 69.07(9) . . ?
C3 C4 Fe 69.73(9) . . ?
C5 C4 H4 125.9 . . ?
C3 C4 H4 125.9 . . ?
Fe C4 H4 126.9 . . ?
C4 C5 C1 107.75(14) . . ?
C4 C5 Fe 70.41(9) . . ?
C1 C5 Fe 69.20(8) . . ?
C4 C5 H5 126.1 . . ?
C1 C5 H5 126.1 . . ?
Fe C5 H5 125.8 . . ?
C10 C6 C7 106.38(12) . . ?
C10 C6 P2 130.76(11) . . ?
C7 C6 P2 122.83(11) . . ?
C10 C6 Fe 69.38(8) . . ?
C7 C6 Fe 68.04(7) . . ?
P2 C6 Fe 125.50(7) . . ?
C8 C7 C6 108.75(13) . . ?
C8 C7 Fe 70.13(8) . . ?
C6 C7 Fe 70.76(8) . . ?
C8 C7 H7 125.6 . . ?
C6 C7 H7 125.6 . . ?
Fe C7 H7 125.1 . . ?
C9 C8 C7 108.20(13) . . ?
C9 C8 Fe 70.05(8) . . ?
C7 C8 Fe 68.91(8) . . ?
C9 C8 H8 125.9 . . ?
C7 C8 H8 125.9 . . ?
Fe C8 H8 126.7 . . ?
C8 C9 C10 107.85(13) . . ?
C8 C9 Fe 69.31(9) . . ?
C10 C9 Fe 69.89(8) . . ?
C8 C9 H9 126.1 . . ?
C10 C9 H9 126.1 . . ?
Fe C9 H9 126.3 . . ?
C9 C10 C6 108.82(13) . . ?
C9 C10 Fe 69.48(8) . . ?
C6 C10 Fe 69.74(8) . . ?
C9 C10 H10 125.6 . . ?
C6 C10 H10 125.6 . . ?
Fe C10 H10 126.8 . . ?
O1 C11 C1 120.88(14) . . ?
O1 C11 P1 121.79(12) . . ?
C1 C11 P1 117.16(11) . . ?
C13 C12 C17 119.10(15) . . ?
C13 C12 P1 117.39(13) . . ?
C17 C12 P1 123.37(12) . . ?
C14 C13 C12 120.20(19) . . ?
C14 C13 H13 119.9 . . ?
C12 C13 H13 119.9 . . ?
C15 C14 C13 120.51(19) . . ?
C15 C14 H14 119.7 . . ?
C13 C14 H14 119.7 . . ?
C14 C15 C16 120.24(17) . . ?
C14 C15 H15 119.9 . . ?
C16 C15 H15 119.9 . . ?
C15 C16 C17 119.79(19) . . ?
C15 C16 H16 120.1 . . ?
C17 C16 H16 120.1 . . ?
C16 C17 C12 120.16(17) . . ?
C16 C17 H17 119.9 . . ?
C12 C17 H17 119.9 . . ?
C23 C18 C19 118.63(14) . . ?
C23 C18 P1 123.46(12) . . ?
C19 C18 P1 117.86(11) . . ?
C20 C19 C18 120.83(14) . . ?
C20 C19 H19 119.6 . . ?
C18 C19 H19 119.6 . . ?
C21 C20 C19 119.91(15) . . ?
C21 C20 H20 120.0 . . ?
C19 C20 H20 120.0 . . ?
C20 C21 C22 119.74(15) . . ?
C20 C21 H21 120.1 . . ?
C22 C21 H21 120.1 . . ?
C21 C22 C23 120.37(15) . . ?
C21 C22 H22 119.8 . . ?
C23 C22 H22 119.8 . . ?
C22 C23 C18 120.37(15) . . ?
C22 C23 H23 119.8 . . ?
C18 C23 H23 119.8 . . ?
C25 C24 C29 109.47(12) . . ?
C25 C24 P2 110.43(10) . . ?
C29 C24 P2 111.20(11) . . ?
C25 C24 H24 108.6 . . ?
C29 C24 H24 108.6 . . ?
P2 C24 H24 108.6 . . ?
C26 C25 C24 111.71(13) . . ?
C26 C25 H25A 109.3 . . ?
C24 C25 H25A 109.3 . . ?
C26 C25 H25B 109.3 . . ?
C24 C25 H25B 109.3 . . ?
H25A C25 H25B 107.9 . . ?
C27 C26 C25 111.05(15) . . ?
C27 C26 H26A 109.4 . . ?
C25 C26 H26A 109.4 . . ?
C27 C26 H26B 109.4 . . ?
C25 C26 H26B 109.4 . . ?
H26A C26 H26B 108.0 . . ?
C26 C27 C28 110.59(14) . . ?
C26 C27 H27A 109.5 . . ?
C28 C27 H27A 109.5 . . ?
C26 C27 H27B 109.5 . . ?
C28 C27 H27B 109.5 . . ?
H27A C27 H27B 108.1 . . ?
C29 C28 C27 111.52(14) . . ?
C29 C28 H28A 109.3 . . ?
C27 C28 H28A 109.3 . . ?
C29 C28 H28B 109.3 . . ?
C27 C28 H28B 109.3 . . ?
H28A C28 H28B 108.0 . . ?
C28 C29 C24 110.49(14) . . ?
C28 C29 H29A 109.6 . . ?
C24 C29 H29A 109.6 . . ?
C28 C29 H29B 109.6 . . ?
C24 C29 H29B 109.6 . . ?
H29A C29 H29B 108.1 . . ?
C31 C30 C35 110.31(12) . . ?
C31 C30 P2 117.11(10) . . ?
C35 C30 P2 109.39(10) . . ?
C31 C30 H30 106.5 . . ?
C35 C30 H30 106.5 . . ?
P2 C30 H30 106.5 . . ?
C30 C31 C32 110.93(12) . . ?
C30 C31 H31A 109.5 . . ?
C32 C31 H31A 109.5 . . ?
C30 C31 H31B 109.5 . . ?
C32 C31 H31B 109.5 . . ?
H31A C31 H31B 108.0 . . ?
C33 C32 C31 110.99(13) . . ?
C33 C32 H32A 109.4 . . ?
C31 C32 H32A 109.4 . . ?
C33 C32 H32B 109.4 . . ?
C31 C32 H32B 109.4 . . ?
H32A C32 H32B 108.0 . . ?
C34 C33 C32 111.24(13) . . ?
C34 C33 H33A 109.4 . . ?
C32 C33 H33A 109.4 . . ?
C34 C33 H33B 109.4 . . ?
C32 C33 H33B 109.4 . . ?
H33A C33 H33B 108.0 . . ?
C33 C34 C35 110.29(12) . . ?
C33 C34 H34A 109.6 . . ?
C35 C34 H34A 109.6 . . ?
C33 C34 H34B 109.6 . . ?
C35 C34 H34B 109.6 . . ?
H34A C34 H34B 108.1 . . ?
C34 C35 C30 112.13(12) . . ?
C34 C35 H35A 109.2 . . ?
C30 C35 H35A 109.2 . . ?
C34 C35 H35B 109.2 . . ?
C30 C35 H35B 109.2 . . ?
H35A C35 H35B 107.9 . . ?

loop_
_geom_bond_atom_site_label_1
_geom_bond_atom_site_label_2
_geom_bond_distance
_geom_bond_site_symmetry_2
_geom_bond_publ_flag
Fe C7 2.0267(14) . ?
Fe C1 2.0359(14) . ?
Fe C5 2.0395(15) . ?
Fe C8 2.0430(15) . ?
Fe C2 2.0463(14) . ?
Fe C9 2.0528(15) . ?
Fe C3 2.0563(14) . ?
Fe C4 2.0571(15) . ?
Fe C10 2.0582(14) . ?
Fe C6 2.0631(13) . ?
P1 C12 1.8269(15) . ?
P1 C18 1.8303(15) . ?
P1 C11 1.8830(16) . ?
P2 C6 1.8270(14) . ?
P2 C24 1.8626(16) . ?
P2 C30 1.8680(14) . ?
O1 C11 1.2198(18) . ?
C1 C5 1.438(2) . ?
C1 C2 1.438(2) . ?
C1 C11 1.479(2) . ?
C2 C3 1.421(2) . ?
C2 H2 0.9500 . ?
C3 C4 1.423(2) . ?
C3 H3 0.9500 . ?
C4 C5 1.419(2) . ?
C4 H4 0.9500 . ?
C5 H5 0.9500 . ?
C6 C10 1.439(2) . ?
C6 C7 1.4394(19) . ?
C7 C8 1.424(2) . ?
C7 H7 0.9500 . ?
C8 C9 1.422(2) . ?
C8 H8 0.9500 . ?
C9 C10 1.427(2) . ?
C9 H9 0.9500 . ?
C10 H10 0.9500 . ?
C12 C13 1.391(2) . ?
C12 C17 1.395(2) . ?
C13 C14 1.380(3) . ?
C13 H13 0.9500 . ?
C14 C15 1.373(3) . ?
C14 H14 0.9500 . ?
C15 C16 1.381(3) . ?
C15 H15 0.9500 . ?
C16 C17 1.390(2) . ?
C16 H16 0.9500 . ?
C17 H17 0.9500 . ?
C18 C23 1.393(2) . ?
C18 C19 1.398(2) . ?
C19 C20 1.387(2) . ?
C19 H19 0.9500 . ?
C20 C21 1.385(2) . ?
C20 H20 0.9500 . ?
C21 C22 1.388(2) . ?
C21 H21 0.9500 . ?
C22 C23 1.388(2) . ?
C22 H22 0.9500 . ?
C23 H23 0.9500 . ?
C24 C25 1.538(2) . ?
C24 C29 1.543(2) . ?
C24 H24 1.0000 . ?
C25 C26 1.532(2) . ?
C25 H25A 0.9900 . ?
C25 H25B 0.9900 . ?
C26 C27 1.525(3) . ?
C26 H26A 0.9900 . ?
C26 H26B 0.9900 . ?
C27 C28 1.529(2) . ?
C27 H27A 0.9900 . ?
C27 H27B 0.9900 . ?
C28 C29 1.527(2) . ?
C28 H28A 0.9900 . ?
C28 H28B 0.9900 . ?
C29 H29A 0.9900 . ?
C29 H29B 0.9900 . ?
C30 C31 1.528(2) . ?
C30 C35 1.534(2) . ?
C30 H30 1.0000 . ?
C31 C32 1.535(2) . ?
C31 H31A 0.9900 . ?
C31 H31B 0.9900 . ?
C32 C33 1.521(2) . ?
C32 H32A 0.9900 . ?
C32 H32B 0.9900 . ?
C33 C34 1.519(2) . ?
C33 H33A 0.9900 . ?
C33 H33B 0.9900 . ?
C34 C35 1.528(2) . ?
C34 H34A 0.9900 . ?
C34 H34B 0.9900 . ?
C35 H35A 0.9900 . ?
C35 H35B 0.9900 . ?
